data_4035514
loop_
_publ_author_name
'Taguchi, Daisuke'
'Nakamura, Takashi'
'Horiuchi, Hiroaki'
'Saikawa, Makoto'
'Nabeshima, Tatsuya'

_publ_section_title
;
 Synthesis and Unique Optical Properties of Selenophenyl BODIPYs and Their
 Linear Oligomers.
;
_journal_issue 9
_journal_name_full 'The Journal of organic chemistry'
_journal_page_first 5331
_journal_page_last 5337
_journal_paper_doi 10.1021/acs.joc.8b00782
_journal_volume 83
_journal_year 2018
_chemical_formula_sum 'C26 H21 B F2 N2 Se2'
_chemical_formula_weight 568.18
_space_group_crystal_system monoclinic
_space_group_IT_number 14
_space_group_name_Hall '-P 2ybc'
_space_group_name_H-M_alt 'P 1 21/c 1'
_atom_sites_solution_hydrogens geom
_audit_creation_method SHELXL-2014/7
_cell_angle_alpha 90
_cell_angle_beta 107.3600(10)
_cell_angle_gamma 90
_cell_formula_units_Z 4
_cell_length_a 13.2178(5)
_cell_length_b 12.0114(5)
_cell_length_c 14.7654(6)
_cell_measurement_reflns_used 9835
_cell_measurement_temperature 96(2)
_cell_measurement_theta_max 30.538
_cell_measurement_theta_min 3.325
_cell_volume 2237.44(16)
_computing_structure_refinement 'SHELXL-2014/7 (Sheldrick, 2014)'
_diffrn_ambient_temperature 96(2)
_diffrn_measured_fraction_theta_full 1.000
_diffrn_measured_fraction_theta_max 0.998
_diffrn_measurement_device_type 'Bruker APEX-II CCD'
_diffrn_measurement_method '\f and \w scans'
_diffrn_radiation_monochromator graphite
_diffrn_radiation_source 'fine-focus sealed tube'
_diffrn_radiation_type MoK\a
_diffrn_radiation_wavelength 0.71073
_diffrn_reflns_av_R_equivalents 0.0801
_diffrn_reflns_av_unetI/netI 0.0317
_diffrn_reflns_Laue_measured_fraction_full 1.000
_diffrn_reflns_Laue_measured_fraction_max 0.998
_diffrn_reflns_limit_h_max 18
_diffrn_reflns_limit_h_min -18
_diffrn_reflns_limit_k_max 17
_diffrn_reflns_limit_k_min -17
_diffrn_reflns_limit_l_max 21
_diffrn_reflns_limit_l_min -21
_diffrn_reflns_number 133007
_diffrn_reflns_point_group_measured_fraction_full 1.000
_diffrn_reflns_point_group_measured_fraction_max 0.998
_diffrn_reflns_theta_full 25.242
_diffrn_reflns_theta_max 30.672
_diffrn_reflns_theta_min 1.614
_exptl_absorpt_coefficient_mu 3.340
_exptl_absorpt_correction_T_max 0.7461
_exptl_absorpt_correction_T_min 0.4079
_exptl_absorpt_correction_type multi-scan
_exptl_absorpt_process_details
;    
 SADABS-2014/5 - Bruker AXS area detector scaling and absorption correction 
;
_exptl_crystal_colour black
_exptl_crystal_density_diffrn 1.687
_exptl_crystal_description plate
_exptl_crystal_F_000 1128
_exptl_crystal_size_max 0.440
_exptl_crystal_size_mid 0.400
_exptl_crystal_size_min 0.080
_refine_diff_density_max 1.151
_refine_diff_density_min -1.087
_refine_diff_density_rms 0.105
_refine_ls_extinction_method none
_refine_ls_goodness_of_fit_ref 1.206
_refine_ls_hydrogen_treatment constr
_refine_ls_matrix_type full
_refine_ls_number_parameters 313
_refine_ls_number_reflns 6908
_refine_ls_number_restraints 32
_refine_ls_restrained_S_all 1.217
_refine_ls_R_factor_all 0.0515
_refine_ls_R_factor_gt 0.0398
_refine_ls_shift/su_max 0.001
_refine_ls_shift/su_mean 0.000
_refine_ls_structure_factor_coef Fsqd
_refine_ls_weighting_details 'w=1/[\s^2^(Fo^2^)+(0.1000P)^2^] where P=(Fo^2^+2Fc^2^)/3'
_refine_ls_weighting_scheme calc
_refine_ls_wR_factor_gt 0.1361
_refine_ls_wR_factor_ref 0.1492
_reflns_Friedel_coverage 0.000
_reflns_number_gt 5938
_reflns_number_total 6908
_reflns_threshold_expression 'I > 2\s(I)'
_cod_data_source_file jo8b00782_si_002.cif
_cod_data_source_block 245
_cod_original_sg_symbol_H-M 'P 21/c'
_cod_database_code 4035514
_shelx_shelxl_version_number 2014/7
_shelx_space_group_comment
;
The symmetry employed for this shelxl refinement is uniquely defined
by the following loop, which should always be used as a source of
symmetry information in preference to the above space-group names.
They are only intended as comments.
;
_shelx_estimated_absorpt_t_min 0.321
_shelx_estimated_absorpt_t_max 0.776

loop_
_space_group_symop_operation_xyz
'x, y, z'
'-x, y+1/2, -z+1/2'
'-x, -y, -z'
'x, -y-1/2, z-1/2'

loop_
_atom_site_label
_atom_site_type_symbol
_atom_site_fract_x
_atom_site_fract_y
_atom_site_fract_z
_atom_site_U_iso_or_equiv
_atom_site_adp_type
_atom_site_occupancy
_atom_site_site_symmetry_order
_atom_site_calc_flag
_atom_site_refinement_flags_posn
_atom_site_refinement_flags_adp
_atom_site_refinement_flags_occupancy
_atom_site_disorder_assembly
_atom_site_disorder_group
Se1A Se 0.36418(3) 0.48873(2) 0.54256(2) 0.01554(11) Uani 0.7776(9) 1 d D U P A 1
Se2A Se 0.12257(2) 0.83320(3) 0.11816(2) 0.01662(11) Uani 0.7798(10) 1 d D U P A 1
F1 F 0.28447(11) 0.82273(11) 0.30230(9) 0.0158(3) Uani 1 1 d . . . . .
C27A C -0.0558(3) 0.9477(3) 0.1125(2) 0.0119(8) Uiso 0.7798(10) 1 d D . P A 1
H1 H -0.1070 0.9927 0.1287 0.014 Uiso 0.7798(10) 1 calc R U P A 1
N1 N 0.28148(14) 0.81504(13) 0.46468(11) 0.0100(3) Uani 1 1 d . . . . .
C28 C 0.18268(16) 1.02566(16) 0.41624(14) 0.0113(4) Uani 1 1 d . . . . .
C1A C 0.3610(2) 0.4068(2) 0.4350(2) 0.0185(6) Uiso 0.7776(9) 1 d D . P A 1
H2 H 0.3702 0.3284 0.4346 0.022 Uiso 0.7776(9) 1 calc R U P A 1
C2A C 0.3441(3) 0.4721(3) 0.3574(2) 0.0192(6) Uiso 0.7776(9) 1 d D . P A 1
H3 H 0.3399 0.4441 0.2962 0.023 Uiso 0.7776(9) 1 calc R U P A 1
C3A C 0.3331(3) 0.5887(4) 0.3766(3) 0.020 Uiso 0.7776(9) 1 d D U P A 1
H4 H 0.3225 0.6435 0.3282 0.024 Uiso 0.7776(9) 1 calc R U P A 1
C4 C 0.33858(16) 0.61621(16) 0.46691(14) 0.0135(4) Uani 1 1 d D U . . .
C5 C 0.33381(16) 0.72328(16) 0.50989(14) 0.0115(4) Uani 1 1 d . . . . .
B1 B 0.21678(19) 0.82769(18) 0.35850(15) 0.0110(4) Uani 1 1 d . . . . .
F4 F 0.14031(10) 0.74461(10) 0.33354(9) 0.0175(3) Uani 1 1 d . . . . .
C8 C 0.11953(17) 1.11956(17) 0.37917(14) 0.0136(4) Uani 1 1 d . . . . .
H5 H 0.1182 1.1879 0.4113 0.016 Uiso 1 1 calc R U . . .
C9 C 0.05990(17) 1.09360(17) 0.28744(14) 0.0137(4) Uani 1 1 d . . . . .
H6 H 0.0090 1.1402 0.2454 0.016 Uiso 1 1 calc R U . . .
C10 C 0.08903(16) 0.98418(16) 0.26783(14) 0.0114(4) Uani 1 1 d . . . . .
C11 C 0.04726(16) 0.92858(17) 0.17670(14) 0.0130(4) Uani 1 1 d D U . . .
C12A C -0.0765(3) 0.8952(3) 0.0238(2) 0.0151(6) Uiso 0.7798(10) 1 d D . P A 1
H7 H -0.1422 0.9024 -0.0246 0.018 Uiso 0.7798(10) 1 calc R U P A 1
C13A C 0.0056(3) 0.8332(2) 0.0127(2) 0.0169(6) Uiso 0.7798(10) 1 d D . P A 1
H8 H 0.0025 0.7940 -0.0439 0.020 Uiso 0.7798(10) 1 calc R U P A 1
C14 C 0.25189(16) 1.00602(15) 0.50701(14) 0.0105(4) Uani 1 1 d . . . . .
C15 C 0.29846(16) 0.90170(16) 0.53056(13) 0.0113(4) Uani 1 1 d . . . . .
C16 C 0.36169(17) 0.86051(18) 0.61889(14) 0.0140(4) Uani 1 1 d . . . . .
H9 H 0.3852 0.9014 0.6764 0.017 Uiso 1 1 calc R U . . .
C17 C 0.38317(17) 0.75022(18) 0.60646(14) 0.0149(4) Uani 1 1 d . . . . .
H10 H 0.4237 0.7012 0.6540 0.018 Uiso 1 1 calc R U . . .
C18 C 0.27541(16) 1.09839(16) 0.57777(13) 0.0105(3) Uani 1 1 d . . . . .
C19 C 0.19991(16) 1.13220(17) 0.62194(14) 0.0127(4) Uani 1 1 d . . . . .
C20 C 0.09722(19) 1.0697(2) 0.60656(17) 0.0194(4) Uani 1 1 d . . . . .
H11 H 0.0617 1.0956 0.6522 0.029 Uiso 1 1 calc R U . . .
H12 H 0.1120 0.9898 0.6156 0.029 Uiso 1 1 calc R U . . .
H13 H 0.0513 1.0831 0.5419 0.029 Uiso 1 1 calc R U . . .
C21 C 0.22197(17) 1.22333(17) 0.68317(14) 0.0133(4) Uani 1 1 d . . . . .
H14 H 0.1705 1.2467 0.7123 0.016 Uiso 1 1 calc R U . . .
C22 C 0.31741(17) 1.28094(16) 0.70277(14) 0.0126(4) Uani 1 1 d . . . . .
C23 C 0.39281(17) 1.24460(16) 0.66133(14) 0.0126(4) Uani 1 1 d . . . . .
H15 H 0.4592 1.2818 0.6761 0.015 Uiso 1 1 calc R U . . .
C24 C 0.37375(17) 1.15426(16) 0.59807(14) 0.0112(4) Uani 1 1 d . . . . .
C25 C 0.45848(18) 1.11963(18) 0.55459(15) 0.0160(4) Uani 1 1 d . . . . .
H16 H 0.5076 1.1817 0.5580 0.024 Uiso 1 1 calc R U . . .
H17 H 0.4256 1.0989 0.4881 0.024 Uiso 1 1 calc R U . . .
H18 H 0.4974 1.0557 0.5894 0.024 Uiso 1 1 calc R U . . .
C26 C 0.33739(19) 1.38149(19) 0.76728(16) 0.0199(4) Uani 1 1 d . . . . .
H19 H 0.4123 1.4025 0.7835 0.030 Uiso 1 1 calc R U . . .
H20 H 0.3195 1.3635 0.8254 0.030 Uiso 1 1 calc R U . . .
H21 H 0.2933 1.4437 0.7348 0.030 Uiso 1 1 calc R U . . .
N2 N 0.16180(13) 0.94305(14) 0.34609(11) 0.0107(3) Uani 1 1 d . . . . .
C3B C 0.3619(13) 0.5166(10) 0.5286(10) 0.020 Uiso 0.2202(10) 1 d D U P A 2
H28 H 0.3719 0.5174 0.5951 0.024 Uiso 0.2202(10) 1 calc R U P A 2
C27B C 0.0989(10) 0.8809(11) 0.1330(8) 0.029(2) Uiso 0.2224(9) 1 d D . P A 2
H23 H 0.1737 0.8745 0.1586 0.035 Uiso 0.2224(9) 1 calc R U P A 2
C2B C 0.3674(9) 0.4198(9) 0.4754(8) 0.020(2) Uiso 0.2202(10) 1 d D . P A 2
H24 H 0.3824 0.3481 0.5032 0.025 Uiso 0.2202(10) 1 calc R U P A 2
C13B C -0.0587(7) 0.8719(7) 0.0138(6) 0.0053(16) Uiso 0.2224(9) 1 d D . P A 2
H25 H -0.1092 0.8562 -0.0457 0.006 Uiso 0.2224(9) 1 calc R U P A 2
C12B C 0.0432(9) 0.8332(9) 0.0396(8) 0.020(2) Uiso 0.2224(9) 1 d D . P A 2
H26 H 0.0728 0.7843 0.0038 0.023 Uiso 0.2224(9) 1 calc R U P A 2
C1B C 0.3498(9) 0.4382(9) 0.3829(8) 0.021(2) Uiso 0.2202(10) 1 d D . P A 2
H27 H 0.3520 0.3805 0.3395 0.025 Uiso 0.2202(10) 1 calc R U P A 2
Se2B Se -0.08906(11) 0.96097(9) 0.10962(7) 0.0114(3) Uani 0.2224(9) 1 d D U P A 2
Se1B Se 0.32086(11) 0.58403(10) 0.34560(8) 0.0223(3) Uani 0.2202(10) 1 d D U P A 2

loop_
_atom_site_aniso_label
_atom_site_aniso_U_11
_atom_site_aniso_U_22
_atom_site_aniso_U_33
_atom_site_aniso_U_23
_atom_site_aniso_U_13
_atom_site_aniso_U_12
Se1A 0.01933(18) 0.00872(15) 0.01672(17) 0.00410(9) 0.00257(12) 0.00202(12)
Se2A 0.01503(17) 0.02064(18) 0.01261(15) -0.00138(9) 0.00173(11) 0.00182(10)
F1 0.0167(7) 0.0175(6) 0.0132(6) 0.0001(4) 0.0045(5) 0.0055(5)
N1 0.0090(8) 0.0094(7) 0.0099(7) 0.0008(5) 0.0000(6) -0.0004(6)
C28 0.0110(9) 0.0106(8) 0.0124(8) -0.0009(6) 0.0036(7) -0.0004(7)
C4 0.0098(9) 0.0102(8) 0.0178(9) -0.0003(7) 0.0001(7) -0.0002(7)
C5 0.0097(9) 0.0101(8) 0.0130(8) 0.0014(6) 0.0009(7) -0.0009(7)
B1 0.0112(11) 0.0096(9) 0.0095(9) 0.0002(7) -0.0009(7) 0.0001(7)
F4 0.0148(7) 0.0117(6) 0.0189(6) -0.0004(4) -0.0057(5) -0.0036(5)
C8 0.0136(10) 0.0125(8) 0.0162(9) 0.0009(7) 0.0067(7) 0.0010(7)
C9 0.0113(9) 0.0138(9) 0.0168(9) 0.0041(7) 0.0051(7) 0.0032(7)
C10 0.0086(9) 0.0129(8) 0.0126(8) 0.0032(6) 0.0029(7) 0.0003(7)
C11 0.0117(9) 0.0151(9) 0.0112(8) 0.0025(7) 0.0021(7) -0.0001(7)
C14 0.0077(9) 0.0109(8) 0.0130(8) -0.0016(6) 0.0029(7) -0.0017(7)
C15 0.0095(9) 0.0120(8) 0.0112(8) -0.0007(6) 0.0010(7) -0.0012(7)
C16 0.0129(10) 0.0158(9) 0.0115(8) 0.0005(7) 0.0006(7) 0.0002(8)
C17 0.0153(10) 0.0154(9) 0.0110(8) 0.0024(7) -0.0006(7) 0.0009(8)
C18 0.0099(9) 0.0104(8) 0.0112(8) -0.0003(6) 0.0031(6) 0.0001(7)
C19 0.0098(9) 0.0151(9) 0.0130(8) -0.0015(7) 0.0029(7) -0.0005(7)
C20 0.0150(11) 0.0236(11) 0.0229(10) -0.0063(8) 0.0104(8) -0.0069(9)
C21 0.0126(10) 0.0156(9) 0.0124(8) -0.0013(7) 0.0046(7) 0.0015(7)
C22 0.0138(10) 0.0113(8) 0.0110(8) -0.0014(6) 0.0013(7) 0.0017(7)
C23 0.0110(9) 0.0127(8) 0.0128(8) -0.0011(7) 0.0016(7) 0.0004(7)
C24 0.0093(9) 0.0109(8) 0.0133(8) -0.0003(6) 0.0032(7) 0.0008(7)
C25 0.0142(10) 0.0157(9) 0.0197(9) -0.0031(7) 0.0074(8) -0.0002(8)
C26 0.0183(11) 0.0208(10) 0.0201(10) -0.0098(8) 0.0049(8) -0.0023(9)
N2 0.0105(8) 0.0118(7) 0.0090(7) 0.0009(6) 0.0018(6) 0.0004(6)
Se2B 0.0057(6) 0.0138(5) 0.0120(4) 0.0012(3) -0.0018(4) 0.0010(4)
Se1B 0.0278(7) 0.0180(5) 0.0197(5) -0.0012(5) 0.0052(5) 0.0037(4)

loop_
_atom_type_symbol
_atom_type_description
_atom_type_scat_dispersion_real
_atom_type_scat_dispersion_imag
_atom_type_scat_source
C C 0.0033 0.0016 'International Tables Vol C Tables 4.2.6.8 and 6.1.1.4'
N N 0.0061 0.0033 'International Tables Vol C Tables 4.2.6.8 and 6.1.1.4'
B B 0.0013 0.0007 'International Tables Vol C Tables 4.2.6.8 and 6.1.1.4'
F F 0.0171 0.0103 'International Tables Vol C Tables 4.2.6.8 and 6.1.1.4'
Se Se -0.0929 2.2259 'International Tables Vol C Tables 4.2.6.8 and 6.1.1.4'
H H 0.0000 0.0000 'International Tables Vol C Tables 4.2.6.8 and 6.1.1.4'

loop_
_geom_angle_atom_site_label_1
_geom_angle_atom_site_label_2
_geom_angle_atom_site_label_3
_geom_angle
C1A Se1A C4 88.21(11)
C13A Se2A C11 87.83(11)
C12A C27A C11 115.4(3)
C12A C27A H1 122.3
C11 C27A H1 122.3
C5 N1 C15 107.97(16)
C5 N1 B1 128.22(17)
C15 N1 B1 123.78(16)
C14 C28 N2 121.14(17)
C14 C28 C8 130.37(18)
N2 C28 C8 108.41(17)
C2A C1A Se1A 112.0(2)
C2A C1A H2 124.0
Se1A C1A H2 124.0
C1A C2A C3A 113.4(3)
C1A C2A H3 123.3
C3A C2A H3 123.3
C4 C3A C2A 116.8(3)
C4 C3A H4 121.6
C2A C3A H4 121.6
C3A C4 C5 130.8(2)
C5 C4 C3B 118.5(6)
C5 C4 Se1B 128.79(15)
C3B C4 Se1B 112.7(6)
C3A C4 Se1A 109.7(2)
C5 C4 Se1A 119.45(15)
N1 C5 C17 108.76(17)
N1 C5 C4 125.91(18)
C17 C5 C4 125.33(18)
F4 B1 F1 110.94(17)
F4 B1 N2 109.42(17)
F1 B1 N2 109.27(16)
F4 B1 N1 109.60(16)
F1 B1 N1 109.84(17)
N2 B1 N1 107.71(16)
C9 C8 C28 107.30(18)
C9 C8 H5 126.4
C28 C8 H5 126.4
C8 C9 C10 107.30(18)
C8 C9 H6 126.3
C10 C9 H6 126.3
N2 C10 C9 109.21(17)
N2 C10 C11 126.67(18)
C9 C10 C11 124.11(18)
C27B C11 C10 126.1(6)
C27A C11 C10 124.3(2)
C27B C11 Se2B 115.7(6)
C10 C11 Se2B 116.47(15)
C27A C11 Se2A 108.83(18)
C10 C11 Se2A 126.54(15)
C13A C12A C27A 114.5(3)
C13A C12A H7 122.7
C27A C12A H7 122.7
C12A C13A Se2A 113.4(2)
C12A C13A H8 123.3
Se2A C13A H8 123.3
C15 C14 C28 120.30(18)
C15 C14 C18 120.65(17)
C28 C14 C18 119.05(17)
C14 C15 N1 121.95(17)
C14 C15 C16 129.88(18)
N1 C15 C16 108.07(17)
C17 C16 C15 107.60(18)
C17 C16 H9 126.2
C15 C16 H9 126.2
C16 C17 C5 107.58(18)
C16 C17 H10 126.2
C5 C17 H10 126.2
C19 C18 C24 119.99(17)
C19 C18 C14 120.77(18)
C24 C18 C14 119.21(17)
C21 C19 C18 119.20(18)
C21 C19 C20 119.55(18)
C18 C19 C20 121.22(18)
C19 C20 H11 109.5
C19 C20 H12 109.5
H11 C20 H12 109.5
C19 C20 H13 109.5
H11 C20 H13 109.5
H12 C20 H13 109.5
C22 C21 C19 121.77(19)
C22 C21 H14 119.1
C19 C21 H14 119.1
C23 C22 C21 118.57(18)
C23 C22 C26 121.07(19)
C21 C22 C26 120.36(19)
C22 C23 C24 121.79(19)
C22 C23 H15 119.1
C24 C23 H15 119.1
C23 C24 C18 118.62(18)
C23 C24 C25 119.22(18)
C18 C24 C25 122.16(17)
C24 C25 H16 109.5
C24 C25 H17 109.5
H16 C25 H17 109.5
C24 C25 H18 109.5
H16 C25 H18 109.5
H17 C25 H18 109.5
C22 C26 H19 109.5
C22 C26 H20 109.5
H19 C26 H20 109.5
C22 C26 H21 109.5
H19 C26 H21 109.5
H20 C26 H21 109.5
C10 N2 C28 107.75(16)
C10 N2 B1 127.91(16)
C28 N2 B1 124.32(16)
C2B C3B C4 110.9(10)
C2B C3B H28 124.5
C4 C3B H28 124.5
C11 C27B C12B 118.6(10)
C11 C27B H23 120.7
C12B C27B H23 120.7
C1B C2B C3B 114.2(10)
C1B C2B H24 122.9
C3B C2B H24 122.9
C12B C13B Se2B 113.0(7)
C12B C13B H25 123.5
Se2B C13B H25 123.5
C13B C12B C27B 107.7(9)
C13B C12B H26 126.1
C27B C12B H26 126.1
C2B C1B Se1B 114.9(8)
C2B C1B H27 122.5
Se1B C1B H27 122.5
C11 Se2B C13B 83.7(3)
C4 Se1B C1B 87.3(4)

loop_
_geom_bond_atom_site_label_1
_geom_bond_atom_site_label_2
_geom_bond_distance
Se1A C1A 1.858(3)
Se1A C4 1.866(2)
Se2A C13A 1.838(3)
Se2A C11 1.888(2)
F1 B1 1.391(3)
C27A C12A 1.405(4)
C27A C11 1.427(4)
C27A H1 0.9500
N1 C5 1.365(2)
N1 C15 1.396(2)
N1 B1 1.553(3)
C28 C14 1.399(3)
C28 N2 1.401(2)
C28 C8 1.413(3)
C1A C2A 1.350(4)
C1A H2 0.9500
C2A C3A 1.446(5)
C2A H3 0.9500
C3A C4 1.355(4)
C3A H4 0.9500
C4 C5 1.444(3)
C4 C3B 1.480(12)
C4 Se1B 1.778(2)
C5 C17 1.417(3)
B1 F4 1.390(3)
B1 N2 1.550(3)
C8 C9 1.384(3)
C8 H5 0.9500
C9 C10 1.423(3)
C9 H6 0.9500
C10 N2 1.357(2)
C10 C11 1.455(3)
C11 C27B 1.213(12)
C11 Se2B 1.821(2)
C12A C13A 1.365(4)
C12A H7 0.9500
C13A H8 0.9500
C14 C15 1.394(3)
C14 C18 1.492(3)
C15 C16 1.412(3)
C16 C17 1.379(3)
C16 H9 0.9500
C17 H10 0.9500
C18 C19 1.405(3)
C18 C24 1.413(3)
C19 C21 1.394(3)
C19 C20 1.508(3)
C20 H11 0.9800
C20 H12 0.9800
C20 H13 0.9800
C21 C22 1.391(3)
C21 H14 0.9500
C22 C23 1.386(3)
C22 C26 1.512(3)
C23 C24 1.405(3)
C23 H15 0.9500
C24 C25 1.506(3)
C25 H16 0.9800
C25 H17 0.9800
C25 H18 0.9800
C26 H19 0.9800
C26 H20 0.9800
C26 H21 0.9800
C3B C2B 1.417(14)
C3B H28 0.9500
C27B C12B 1.471(13)
C27B H23 0.9500
C2B C1B 1.334(12)
C2B H24 0.9500
C13B C12B 1.368(12)
C13B Se2B 1.909(9)
C13B H25 0.9500
C12B H26 0.9500
C1B Se1B 1.841(11)
C1B H27 0.9500

loop_
_geom_hbond_atom_site_label_D
_geom_hbond_atom_site_label_H
_geom_hbond_atom_site_label_A
_geom_hbond_distance_DH
_geom_hbond_distance_HA
_geom_hbond_distance_DA
_geom_hbond_angle_DHA
_geom_hbond_site_symmetry_A
C3A H4 F1 0.95 2.22 3.016(4) 140.9 .
C9 H6 F4 0.95 2.34 3.265(2) 166.2 2
C12A H7 Se1A 0.95 3.05 3.802(3) 137.5 2
C16 H9 Se1B 0.95 2.87 3.608(2) 135.0 4_576
C27B H23 F1 0.95 2.28 3.016(12) 134.1 .
C3A H4 F1 0.95 2.22 3.016(4) 140.9 .
C9 H6 F4 0.95 2.34 3.265(2) 166.2 2

loop_
_geom_torsion_atom_site_label_1
_geom_torsion_atom_site_label_2
_geom_torsion_atom_site_label_3
_geom_torsion_atom_site_label_4
_geom_torsion
C4 Se1A C1A C2A 0.6(2)
Se1A C1A C2A C3A 0.2(4)
C1A C2A C3A C4 -1.4(5)
C2A C3A C4 C5 178.0(3)
C2A C3A C4 Se1A 1.8(4)
C1A Se1A C4 C3A -1.4(2)
C1A Se1A C4 C5 -178.03(19)
C15 N1 C5 C17 1.3(2)
B1 N1 C5 C17 179.19(19)
C15 N1 C5 C4 -178.64(19)
B1 N1 C5 C4 -0.7(3)
C3A C4 C5 N1 28.6(4)
C3B C4 C5 N1 -157.2(7)
Se1B C4 C5 N1 23.3(3)
Se1A C4 C5 N1 -155.53(17)
C3A C4 C5 C17 -151.3(3)
C3B C4 C5 C17 22.9(8)
Se1B C4 C5 C17 -156.59(19)
Se1A C4 C5 C17 24.6(3)
C5 N1 B1 F4 54.0(3)
C15 N1 B1 F4 -128.42(19)
C5 N1 B1 F1 -68.1(3)
C15 N1 B1 F1 109.4(2)
C5 N1 B1 N2 172.94(19)
C15 N1 B1 N2 -9.5(3)
C14 C28 C8 C9 -175.8(2)
N2 C28 C8 C9 0.6(2)
C28 C8 C9 C10 -1.5(2)
C8 C9 C10 N2 1.8(2)
C8 C9 C10 C11 -177.1(2)
C12A C27A C11 C10 173.0(2)
C12A C27A C11 Se2A -1.0(3)
N2 C10 C11 C27B -47.3(8)
C9 C10 C11 C27B 131.4(8)
N2 C10 C11 C27A 151.3(3)
C9 C10 C11 C27A -30.0(4)
N2 C10 C11 Se2B 148.16(18)
C9 C10 C11 Se2B -33.1(3)
N2 C10 C11 Se2A -35.7(3)
C9 C10 C11 Se2A 142.99(18)
C13A Se2A C11 C27A 1.1(2)
C13A Se2A C11 C10 -172.9(2)
C11 C27A C12A C13A 0.4(4)
C27A C12A C13A Se2A 0.5(4)
C11 Se2A C13A C12A -0.9(2)
N2 C28 C14 C15 -2.5(3)
C8 C28 C14 C15 173.5(2)
N2 C28 C14 C18 177.16(17)
C8 C28 C14 C18 -6.8(3)
C28 C14 C15 N1 2.4(3)
C18 C14 C15 N1 -177.26(18)
C28 C14 C15 C16 -173.4(2)
C18 C14 C15 C16 7.0(3)
C5 N1 C15 C14 -177.6(2)
B1 N1 C15 C14 4.4(3)
C5 N1 C15 C16 -1.0(2)
B1 N1 C15 C16 -179.00(19)
C14 C15 C16 C17 176.5(2)
N1 C15 C16 C17 0.3(2)
C15 C16 C17 C5 0.5(2)
N1 C5 C17 C16 -1.1(3)
C4 C5 C17 C16 178.8(2)
C15 C14 C18 C19 -106.1(2)
C28 C14 C18 C19 74.2(3)
C15 C14 C18 C24 75.8(3)
C28 C14 C18 C24 -103.9(2)
C24 C18 C19 C21 2.1(3)
C14 C18 C19 C21 -175.99(18)
C24 C18 C19 C20 -176.1(2)
C14 C18 C19 C20 5.9(3)
C18 C19 C21 C22 -0.9(3)
C20 C19 C21 C22 177.3(2)
C19 C21 C22 C23 -1.3(3)
C19 C21 C22 C26 178.20(19)
C21 C22 C23 C24 2.2(3)
C26 C22 C23 C24 -177.25(19)
C22 C23 C24 C18 -1.0(3)
C22 C23 C24 C25 179.33(18)
C19 C18 C24 C23 -1.2(3)
C14 C18 C24 C23 176.93(17)
C19 C18 C24 C25 178.46(18)
C14 C18 C24 C25 -3.4(3)
C9 C10 N2 C28 -1.4(2)
C11 C10 N2 C28 177.4(2)
C9 C10 N2 B1 -179.79(19)
C11 C10 N2 B1 -0.9(3)
C14 C28 N2 C10 177.35(19)
C8 C28 N2 C10 0.5(2)
C14 C28 N2 B1 -4.2(3)
C8 C28 N2 B1 178.95(18)
F4 B1 N2 C10 -53.4(3)
F1 B1 N2 C10 68.2(3)
N1 B1 N2 C10 -172.50(18)
F4 B1 N2 C28 128.47(19)
F1 B1 N2 C28 -109.9(2)
N1 B1 N2 C28 9.4(3)
C5 C4 C3B C2B -177.8(8)
Se1B C4 C3B C2B 1.7(14)
C10 C11 C27B C12B -177.5(7)
Se2B C11 C27B C12B -12.8(13)
C4 C3B C2B C1B -0.6(17)
Se2B C13B C12B C27B -3.8(11)
C11 C27B C12B C13B 10.8(14)
C3B C2B C1B Se1B -0.7(15)
C27B C11 Se2B C13B 8.0(7)
C10 C11 Se2B C13B 174.2(3)
C5 C4 Se1B C1B 177.8(4)
C3B C4 Se1B C1B -1.7(8)
C2B C1B Se1B C4 1.4(9)
